data_4343186
loop_
_publ_author_name
'Labios, Liezel A.'
'Heiden, Zachariah M.'
'Mock, Michael T.'

_publ_section_title
;
 Electronic and Steric Influences of Pendant Amine Groups on the
 Protonation of Molybdenum Bis(dinitrogen) Complexes.
;
_journal_issue 9
_journal_name_full 'Inorganic chemistry'
_journal_page_first 4409
_journal_page_last 4422
_journal_paper_doi 10.1021/acs.inorgchem.5b00209
_journal_volume 54
_journal_year 2015
_chemical_formula_moiety 'C46 H52 F4 Mo N6 P4, C4 H8 O'
_chemical_formula_sum 'C50 H60 F4 Mo N6 O P4'
_chemical_formula_weight 1056.86
_chemical_name_common 'trans-Mo(N2)2(PMePh2)2(P_Et2-PN2, N_ArF)'
_chemical_name_systematic
;
 ?
;
_space_group_IT_number 2
_symmetry_cell_setting triclinic
_symmetry_space_group_name_Hall '-P 1'
_symmetry_space_group_name_H-M 'P -1'
_atom_sites_solution_hydrogens geom
_atom_sites_solution_primary direct
_atom_sites_solution_secondary difmap
_audit_creation_method SHELXL-97
_cell_angle_alpha 87.571(2)
_cell_angle_beta 81.870(2)
_cell_angle_gamma 78.662(2)
_cell_formula_units_Z 2
_cell_length_a 12.9035(6)
_cell_length_b 13.5913(6)
_cell_length_c 14.4595(6)
_cell_measurement_reflns_used 9949
_cell_measurement_temperature 100(2)
_cell_measurement_theta_max 25.52
_cell_measurement_theta_min 2.30
_cell_volume 2461.09(19)
_computing_cell_refinement 'Bruker SAINT'
_computing_data_collection 'Bruker APEX2'
_computing_data_reduction 'Bruker SAINT'
_computing_molecular_graphics 'Bruker SHELXTL'
_computing_publication_material 'Bruker SHELXTL'
_computing_structure_refinement 'SHELXL-97 (Sheldrick, 2008)'
_computing_structure_solution 'SHELXS-97 (Sheldrick, 2008)'
_diffrn_ambient_temperature 100(2)
_diffrn_measured_fraction_theta_full 0.996
_diffrn_measured_fraction_theta_max 0.996
_diffrn_measurement_device_type 'Bruker APEX-II CCD'
_diffrn_measurement_method '\f and \w scans'
_diffrn_radiation_monochromator graphite
_diffrn_radiation_source 'fine-focus sealed tube'
_diffrn_radiation_type MoK\a
_diffrn_radiation_wavelength 0.71073
_diffrn_reflns_av_R_equivalents 0.0313
_diffrn_reflns_av_sigmaI/netI 0.0346
_diffrn_reflns_limit_h_max 15
_diffrn_reflns_limit_h_min -15
_diffrn_reflns_limit_k_max 16
_diffrn_reflns_limit_k_min -10
_diffrn_reflns_limit_l_max 17
_diffrn_reflns_limit_l_min -17
_diffrn_reflns_number 31914
_diffrn_reflns_theta_full 25.56
_diffrn_reflns_theta_max 25.56
_diffrn_reflns_theta_min 1.53
_exptl_absorpt_coefficient_mu 0.456
_exptl_absorpt_correction_T_max 0.9732
_exptl_absorpt_correction_T_min 0.9225
_exptl_absorpt_correction_type multi-scan
_exptl_absorpt_process_details SADABS
_exptl_crystal_colour Orange
_exptl_crystal_density_diffrn 1.426
_exptl_crystal_density_method 'not measured'
_exptl_crystal_description Block
_exptl_crystal_F_000 1096
_exptl_crystal_size_max 0.18
_exptl_crystal_size_mid 0.10
_exptl_crystal_size_min 0.06
_refine_diff_density_max 0.538
_refine_diff_density_min -0.489
_refine_diff_density_rms 0.060
_refine_ls_extinction_coef 'not measured'
_refine_ls_extinction_method none
_refine_ls_goodness_of_fit_ref 1.027
_refine_ls_hydrogen_treatment mixed
_refine_ls_matrix_type full
_refine_ls_number_parameters 607
_refine_ls_number_reflns 9194
_refine_ls_number_restraints 0
_refine_ls_restrained_S_all 1.027
_refine_ls_R_factor_all 0.0373
_refine_ls_R_factor_gt 0.0295
_refine_ls_shift/su_max 0.001
_refine_ls_shift/su_mean 0.000
_refine_ls_structure_factor_coef Fsqd
_refine_ls_weighting_details 'calc w=1/[\s^2^(Fo^2^)+(0.0199P)^2^+2.2126P] where P=(Fo^2^+2Fc^2^)/3'
_refine_ls_weighting_scheme calc
_refine_ls_wR_factor_gt 0.0625
_refine_ls_wR_factor_ref 0.0658
_reflns_number_gt 7897
_reflns_number_total 9194
_reflns_threshold_expression >2sigma(I)
_cod_data_source_file ic5b00209_si_001.cif
_cod_data_source_block ll_005
_cod_depositor_comments
;
The following automatic conversions were performed:

'_symmetry_cell_setting' value 'Triclinic' changed to 'triclinic'
according to
/usr/data/users/saulius/crontab/automatic-downloads/current/ACS/lib/dictionaries/cif_core.dic
dictionary named 'cif_core.dic' version 2.4.2 from 2011-04-26.

Automatic conversion script
Id: cif_fix_values 3271 2015-04-21 07:52:19Z andrius 
;
_cod_original_sg_symbol_H-M P-1
_cod_database_code 4343186

loop_
_symmetry_equiv_pos_as_xyz
'x, y, z'
'-x, -y, -z'

loop_
_atom_site_label
_atom_site_type_symbol
_atom_site_fract_x
_atom_site_fract_y
_atom_site_fract_z
_atom_site_U_iso_or_equiv
_atom_site_adp_type
_atom_site_occupancy
_atom_site_symmetry_multiplicity
_atom_site_calc_flag
_atom_site_refinement_flags
C1 C 0.51260(16) -0.00708(14) 0.28489(15) 0.0159(4) Uani 1 1 d .
H1A H 0.5397 0.0266 0.3332 0.019 Uiso 1 1 calc R
H1B H 0.4579 -0.0430 0.3175 0.019 Uiso 1 1 calc R
C2 C 0.70573(17) -0.08007(15) 0.24428(15) 0.0172(5) Uani 1 1 d .
C3 C 0.78234(18) -0.16300(16) 0.21252(15) 0.0199(5) Uani 1 1 d .
C4 C 0.89006(18) -0.17050(17) 0.21114(17) 0.0261(5) Uani 1 1 d .
H4 H 0.9396 -0.2285 0.1884 0.031 Uiso 1 1 calc R
C5 C 0.92299(18) -0.09023(19) 0.24412(18) 0.0292(6) Uani 1 1 d .
C6 C 0.85288(19) -0.00688(18) 0.27779(18) 0.0290(6) Uani 1 1 d .
H6 H 0.8781 0.0472 0.3009 0.035 Uiso 1 1 calc R
C7 C 0.74419(18) -0.00170(16) 0.27808(16) 0.0229(5) Uani 1 1 d .
H7 H 0.6953 0.0563 0.3017 0.028 Uiso 1 1 calc R
C8 C 0.56578(17) 0.13037(15) 0.14511(15) 0.0172(5) Uani 1 1 d .
H8A H 0.6055 0.1548 0.1903 0.021 Uiso 1 1 calc R
H8B H 0.6128 0.0716 0.1132 0.021 Uiso 1 1 calc R
C9 C 0.62138(18) 0.24581(15) 0.02241(15) 0.0192(5) Uani 1 1 d .
C10 C 0.60101(19) 0.34134(17) -0.01773(17) 0.0251(5) Uani 1 1 d .
C11 C 0.6757(2) 0.38281(17) -0.07357(17) 0.0299(6) Uani 1 1 d .
H11 H 0.6592 0.4490 -0.0983 0.036 Uiso 1 1 calc R
C12 C 0.7757(2) 0.32489(18) -0.09254(17) 0.0279(6) Uani 1 1 d .
C13 C 0.80221(19) 0.23035(18) -0.05642(17) 0.0271(5) Uani 1 1 d .
H13 H 0.8722 0.1919 -0.0710 0.032 Uiso 1 1 calc R
C14 C 0.72438(18) 0.19160(16) 0.00232(16) 0.0225(5) Uani 1 1 d .
H14 H 0.7423 0.1265 0.0292 0.027 Uiso 1 1 calc R
C15 C 0.41066(17) 0.01457(15) 0.11989(15) 0.0177(5) Uani 1 1 d .
H15A H 0.4763 -0.0208 0.0820 0.021 Uiso 1 1 calc R
H15B H 0.3717 -0.0364 0.1509 0.021 Uiso 1 1 calc R
C16 C 0.34084(17) 0.08276(15) 0.05718(15) 0.0179(5) Uani 1 1 d .
H16A H 0.3126 0.0415 0.0156 0.021 Uiso 1 1 calc R
H16B H 0.3840 0.1253 0.0177 0.021 Uiso 1 1 calc R
C17 C 0.17828(17) 0.25414(15) 0.04145(15) 0.0185(5) Uani 1 1 d .
H17A H 0.1762 0.2180 -0.0161 0.022 Uiso 1 1 calc R
H17B H 0.1043 0.2870 0.0650 0.022 Uiso 1 1 calc R
C18 C 0.24525(19) 0.33453(16) 0.01705(17) 0.0249(5) Uani 1 1 d .
H18A H 0.2397 0.3768 0.0715 0.037 Uiso 1 1 calc R
H18B H 0.2192 0.3761 -0.0351 0.037 Uiso 1 1 calc R
H18C H 0.3200 0.3025 -0.0010 0.037 Uiso 1 1 calc R
C19 C 0.13120(17) 0.07947(16) 0.14481(15) 0.0191(5) Uani 1 1 d .
H19A H 0.1679 0.0127 0.1650 0.023 Uiso 1 1 calc R
H19B H 0.0752 0.1057 0.1967 0.023 Uiso 1 1 calc R
C20 C 0.07608(19) 0.06439(17) 0.06134(17) 0.0269(5) Uani 1 1 d .
H20A H 0.0296 0.1275 0.0464 0.040 Uiso 1 1 calc R
H20B H 0.0333 0.0123 0.0766 0.040 Uiso 1 1 calc R
H20C H 0.1300 0.0437 0.0073 0.040 Uiso 1 1 calc R
C21 C 0.12200(17) 0.43731(14) 0.36582(15) 0.0159(4) Uani 1 1 d .
H21A H 0.0514 0.4809 0.3704 0.024 Uiso 1 1 calc R
H21B H 0.1718 0.4654 0.3195 0.024 Uiso 1 1 calc R
H21C H 0.1477 0.4326 0.4268 0.024 Uiso 1 1 calc R
C22 C 0.02524(16) 0.27146(15) 0.42918(15) 0.0146(4) Uani 1 1 d .
C23 C -0.02853(19) 0.33559(17) 0.49938(16) 0.0258(5) Uani 1 1 d .
H23 H -0.0224 0.4042 0.4955 0.031 Uiso 1 1 calc R
C24 C -0.0908(2) 0.30203(19) 0.57479(17) 0.0314(6) Uani 1 1 d .
H24 H -0.1256 0.3475 0.6227 0.038 Uiso 1 1 calc R
C25 C -0.10310(18) 0.20417(18) 0.58174(17) 0.0252(5) Uani 1 1 d .
H25 H -0.1460 0.1814 0.6340 0.030 Uiso 1 1 calc R
C26 C -0.05218(18) 0.13935(17) 0.51157(19) 0.0301(6) Uani 1 1 d .
H26 H -0.0612 0.0715 0.5149 0.036 Uiso 1 1 calc R
C27 C 0.01189(18) 0.17193(16) 0.43633(18) 0.0261(5) Uani 1 1 d .
H27 H 0.0472 0.1260 0.3890 0.031 Uiso 1 1 calc R
C28 C 0.01751(16) 0.35032(15) 0.24526(15) 0.0155(4) Uani 1 1 d .
C29 C -0.05564(17) 0.29145(16) 0.22970(15) 0.0193(5) Uani 1 1 d .
H29 H -0.0598 0.2322 0.2661 0.023 Uiso 1 1 calc R
C30 C -0.12228(18) 0.31854(19) 0.16169(17) 0.0282(6) Uani 1 1 d .
H30 H -0.1706 0.2771 0.1510 0.034 Uiso 1 1 calc R
C31 C -0.1185(2) 0.40535(19) 0.10968(17) 0.0322(6) Uani 1 1 d .
H31 H -0.1649 0.4244 0.0637 0.039 Uiso 1 1 calc R
C32 C -0.0474(2) 0.46445(18) 0.12453(17) 0.0291(6) Uani 1 1 d .
H32 H -0.0449 0.5244 0.0888 0.035 Uiso 1 1 calc R
C33 C 0.02032(18) 0.43705(15) 0.19105(15) 0.0201(5) Uani 1 1 d .
H33 H 0.0697 0.4781 0.2000 0.024 Uiso 1 1 calc R
C34 C 0.34345(17) 0.10941(15) 0.50367(15) 0.0169(5) Uani 1 1 d .
H34A H 0.3645 0.1232 0.5636 0.025 Uiso 1 1 calc R
H34B H 0.3896 0.0481 0.4775 0.025 Uiso 1 1 calc R
H34C H 0.2691 0.1005 0.5132 0.025 Uiso 1 1 calc R
C35 C 0.30417(16) 0.32009(14) 0.50292(14) 0.0148(4) Uani 1 1 d .
C36 C 0.34132(18) 0.41004(15) 0.48846(16) 0.0195(5) Uani 1 1 d .
H36 H 0.3972 0.4153 0.4392 0.023 Uiso 1 1 calc R
C37 C 0.29777(18) 0.49159(16) 0.54498(17) 0.0250(5) Uani 1 1 d .
H37 H 0.3238 0.5524 0.5343 0.030 Uiso 1 1 calc R
C38 C 0.21681(19) 0.48490(17) 0.61676(17) 0.0262(5) Uani 1 1 d .
H38 H 0.1872 0.5409 0.6557 0.031 Uiso 1 1 calc R
C39 C 0.17909(18) 0.39683(17) 0.63184(16) 0.0237(5) Uani 1 1 d .
H39 H 0.1234 0.3921 0.6814 0.028 Uiso 1 1 calc R
C40 C 0.22201(17) 0.31481(16) 0.57505(15) 0.0188(5) Uani 1 1 d .
H40 H 0.1949 0.2546 0.5856 0.023 Uiso 1 1 calc R
C41 C 0.49935(16) 0.21924(14) 0.41756(15) 0.0139(4) Uani 1 1 d .
C42 C 0.54716(17) 0.27195(15) 0.34438(15) 0.0182(5) Uani 1 1 d .
H42 H 0.5072 0.3008 0.2963 0.022 Uiso 1 1 calc R
C43 C 0.65216(17) 0.28297(16) 0.34062(16) 0.0206(5) Uani 1 1 d .
H43 H 0.6827 0.3212 0.2914 0.025 Uiso 1 1 calc R
C44 C 0.71245(18) 0.23870(15) 0.40799(16) 0.0214(5) Uani 1 1 d .
H44 H 0.7847 0.2456 0.4050 0.026 Uiso 1 1 calc R
C45 C 0.66705(18) 0.18436(16) 0.47968(16) 0.0219(5) Uani 1 1 d .
H45 H 0.7088 0.1522 0.5254 0.026 Uiso 1 1 calc R
C46 C 0.56120(17) 0.17615(15) 0.48562(16) 0.0187(5) Uani 1 1 d .
H46 H 0.5303 0.1406 0.5368 0.022 Uiso 1 1 calc R
N1 N 0.33223(13) 0.33141(12) 0.22910(12) 0.0144(4) Uani 1 1 d .
N2 N 0.35649(15) 0.40446(13) 0.20718(13) 0.0220(4) Uani 1 1 d .
N3 N 0.24469(13) 0.07385(12) 0.32669(12) 0.0135(4) Uani 1 1 d .
N4 N 0.22756(15) -0.00058(13) 0.35335(13) 0.0214(4) Uani 1 1 d .
N5 N 0.59986(14) -0.08109(13) 0.24088(13) 0.0187(4) Uani 1 1 d .
N6 N 0.53885(15) 0.20905(13) 0.07648(13) 0.0195(4) Uani 1 1 d .
F1 F 0.74689(10) -0.24181(9) 0.18236(9) 0.0256(3) Uani 1 1 d .
F2 F 1.02974(11) -0.09472(12) 0.24199(11) 0.0435(4) Uani 1 1 d .
F3 F 0.50018(11) 0.39438(10) 0.00113(11) 0.0388(4) Uani 1 1 d .
F4 F 0.85177(12) 0.36407(11) -0.14966(11) 0.0434(4) Uani 1 1 d .
P1 P 0.44582(4) 0.09153(4) 0.20858(4) 0.01295(12) Uani 1 1 d .
P2 P 0.22895(4) 0.16301(4) 0.12945(4) 0.01369(12) Uani 1 1 d .
P3 P 0.11292(4) 0.31207(4) 0.32992(4) 0.01229(11) Uani 1 1 d .
P4 P 0.35677(4) 0.21472(4) 0.42279(4) 0.01192(11) Uani 1 1 d .
Mo1 Mo 0.286095(14) 0.203207(12) 0.275783(12) 0.01022(5) Uani 1 1 d .
C1S C 0.6077(2) 0.25226(18) 0.7389(2) 0.0340(6) Uani 1 1 d .
H1SA H 0.6395 0.1961 0.6960 0.041 Uiso 1 1 calc R
H1SB H 0.6436 0.2421 0.7957 0.041 Uiso 1 1 calc R
C2S C 0.6218(2) 0.3515(2) 0.6917(2) 0.0437(7) Uani 1 1 d .
H2SA H 0.6733 0.3817 0.7203 0.052 Uiso 1 1 calc R
H2SB H 0.6467 0.3429 0.6241 0.052 Uiso 1 1 calc R
C3S C 0.5123(3) 0.4143(3) 0.7083(4) 0.107(2) Uani 1 1 d .
H3SA H 0.5101 0.4671 0.7541 0.129 Uiso 1 1 calc R
H3SB H 0.4926 0.4473 0.6492 0.129 Uiso 1 1 calc R
C4S C 0.4399(3) 0.3512(2) 0.7431(3) 0.0609(10) Uani 1 1 d .
H4SA H 0.3952 0.3797 0.8007 0.073 Uiso 1 1 calc R
H4SB H 0.3924 0.3460 0.6962 0.073 Uiso 1 1 calc R
O1S O 0.49823(16) 0.25533(14) 0.7627(2) 0.0680(8) Uani 1 1 d .
H6A H 0.485(2) 0.2547(18) 0.0969(17) 0.025(7) Uiso 1 1 d .
H5 H 0.583(2) -0.1339(19) 0.2305(17) 0.028(7) Uiso 1 1 d .

loop_
_atom_site_aniso_label
_atom_site_aniso_U_11
_atom_site_aniso_U_22
_atom_site_aniso_U_33
_atom_site_aniso_U_23
_atom_site_aniso_U_13
_atom_site_aniso_U_12
C1 0.0140(11) 0.0153(10) 0.0170(12) 0.0009(8) -0.0012(9) -0.0002(8)
C2 0.0171(11) 0.0205(10) 0.0128(11) 0.0048(9) -0.0014(9) -0.0025(9)
C3 0.0227(12) 0.0216(11) 0.0133(12) 0.0034(9) 0.0001(10) -0.0017(9)
C4 0.0184(12) 0.0300(12) 0.0239(13) 0.0082(10) 0.0037(10) 0.0037(10)
C5 0.0153(12) 0.0429(14) 0.0293(14) 0.0174(12) -0.0039(11) -0.0086(11)
C6 0.0278(14) 0.0333(13) 0.0304(15) 0.0089(11) -0.0106(11) -0.0144(11)
C7 0.0235(12) 0.0234(11) 0.0220(13) 0.0023(10) -0.0037(10) -0.0047(9)
C8 0.0157(11) 0.0164(10) 0.0177(12) 0.0027(9) 0.0016(9) -0.0021(8)
C9 0.0233(12) 0.0191(10) 0.0167(12) 0.0010(9) -0.0018(10) -0.0084(9)
C10 0.0233(13) 0.0226(11) 0.0289(14) 0.0023(10) -0.0033(11) -0.0038(10)
C11 0.0405(16) 0.0234(12) 0.0289(14) 0.0096(10) -0.0075(12) -0.0136(11)
C12 0.0285(14) 0.0338(13) 0.0252(14) 0.0073(11) -0.0004(11) -0.0193(11)
C13 0.0206(13) 0.0333(13) 0.0275(14) 0.0009(11) 0.0009(11) -0.0089(10)
C14 0.0230(12) 0.0197(11) 0.0251(13) 0.0033(9) -0.0022(10) -0.0064(9)
C15 0.0180(11) 0.0157(10) 0.0179(12) -0.0054(9) -0.0001(9) 0.0000(8)
C16 0.0194(12) 0.0191(10) 0.0143(11) -0.0047(9) -0.0017(9) -0.0013(9)
C17 0.0202(12) 0.0200(10) 0.0146(12) -0.0014(9) -0.0053(9) -0.0002(9)
C18 0.0292(13) 0.0230(11) 0.0234(13) 0.0065(10) -0.0079(11) -0.0055(10)
C19 0.0193(12) 0.0206(10) 0.0185(12) -0.0037(9) -0.0030(10) -0.0056(9)
C20 0.0299(14) 0.0281(12) 0.0272(14) -0.0022(10) -0.0116(11) -0.0105(10)
C21 0.0162(11) 0.0140(10) 0.0169(12) -0.0011(8) -0.0023(9) -0.0016(8)
C22 0.0110(10) 0.0184(10) 0.0148(11) 0.0018(8) -0.0029(9) -0.0038(8)
C23 0.0297(13) 0.0250(12) 0.0243(13) -0.0082(10) 0.0066(11) -0.0149(10)
C24 0.0337(15) 0.0414(14) 0.0217(14) -0.0148(11) 0.0090(11) -0.0195(12)
C25 0.0175(12) 0.0395(13) 0.0194(13) 0.0108(11) -0.0036(10) -0.0093(10)
C26 0.0199(13) 0.0191(11) 0.0454(17) 0.0108(11) 0.0057(12) 0.0012(9)
C27 0.0208(12) 0.0175(11) 0.0346(15) 0.0009(10) 0.0077(11) 0.0006(9)
C28 0.0132(11) 0.0176(10) 0.0135(11) -0.0046(8) 0.0003(9) 0.0018(8)
C29 0.0156(11) 0.0237(11) 0.0170(12) -0.0045(9) 0.0012(9) -0.0017(9)
C30 0.0172(12) 0.0422(14) 0.0254(14) -0.0140(11) -0.0036(11) -0.0028(10)
C31 0.0289(14) 0.0417(15) 0.0218(14) -0.0074(11) -0.0113(11) 0.0104(12)
C32 0.0366(15) 0.0262(12) 0.0200(13) -0.0002(10) -0.0065(11) 0.0069(11)
C33 0.0214(12) 0.0197(11) 0.0172(12) -0.0017(9) -0.0009(10) 0.0001(9)
C34 0.0199(11) 0.0163(10) 0.0153(11) 0.0021(9) -0.0027(9) -0.0054(9)
C35 0.0162(11) 0.0152(10) 0.0128(11) -0.0002(8) -0.0064(9) 0.0007(8)
C36 0.0194(12) 0.0193(10) 0.0197(12) -0.0019(9) -0.0026(10) -0.0034(9)
C37 0.0257(13) 0.0176(11) 0.0327(14) -0.0078(10) -0.0072(11) -0.0028(9)
C38 0.0279(13) 0.0250(12) 0.0228(13) -0.0113(10) -0.0068(11) 0.0063(10)
C39 0.0213(12) 0.0304(12) 0.0153(12) -0.0033(10) -0.0002(10) 0.0037(10)
C40 0.0186(12) 0.0214(11) 0.0153(12) 0.0006(9) -0.0029(9) -0.0011(9)
C41 0.0135(11) 0.0122(9) 0.0161(11) -0.0048(8) -0.0009(9) -0.0026(8)
C42 0.0170(11) 0.0203(10) 0.0176(12) 0.0006(9) -0.0047(9) -0.0026(9)
C43 0.0199(12) 0.0203(11) 0.0220(13) 0.0002(9) 0.0001(10) -0.0072(9)
C44 0.0143(11) 0.0203(11) 0.0298(14) -0.0077(10) -0.0039(10) -0.0018(9)
C45 0.0190(12) 0.0229(11) 0.0247(13) 0.0007(10) -0.0098(10) -0.0012(9)
C46 0.0187(11) 0.0196(10) 0.0178(12) 0.0020(9) -0.0035(10) -0.0033(9)
N1 0.0129(9) 0.0170(9) 0.0128(9) -0.0013(7) -0.0022(7) -0.0012(7)
N2 0.0232(11) 0.0188(10) 0.0245(11) 0.0032(8) -0.0037(9) -0.0060(8)
N3 0.0092(9) 0.0171(9) 0.0134(9) -0.0029(7) -0.0004(7) -0.0008(7)
N4 0.0217(10) 0.0182(9) 0.0249(11) 0.0020(8) -0.0029(9) -0.0059(8)
N5 0.0163(10) 0.0134(9) 0.0262(11) -0.0032(8) -0.0044(8) -0.0008(7)
N6 0.0164(10) 0.0168(9) 0.0222(11) 0.0046(8) 0.0027(8) -0.0004(8)
F1 0.0261(7) 0.0207(6) 0.0265(8) -0.0052(6) 0.0020(6) 0.0009(5)
F2 0.0168(7) 0.0597(10) 0.0543(11) 0.0239(8) -0.0073(7) -0.0114(7)
F3 0.0316(8) 0.0252(7) 0.0530(10) 0.0145(7) 0.0016(7) 0.0019(6)
F4 0.0385(9) 0.0480(9) 0.0461(10) 0.0164(8) 0.0038(8) -0.0250(7)
P1 0.0127(3) 0.0123(2) 0.0126(3) -0.0001(2) 0.0002(2) -0.0009(2)
P2 0.0142(3) 0.0145(2) 0.0120(3) -0.0019(2) -0.0020(2) -0.0015(2)
P3 0.0115(3) 0.0120(2) 0.0132(3) -0.0014(2) -0.0013(2) -0.0017(2)
P4 0.0126(3) 0.0118(2) 0.0112(3) 0.0000(2) -0.0012(2) -0.0024(2)
Mo1 0.01044(9) 0.00979(8) 0.01017(10) -0.00075(6) -0.00069(7) -0.00169(6)
C1S 0.0332(15) 0.0297(13) 0.0404(16) -0.0071(12) -0.0020(13) -0.0101(11)
C2S 0.058(2) 0.0355(15) 0.0402(17) -0.0006(13) -0.0010(15) -0.0203(14)
C3S 0.051(2) 0.055(2) 0.229(6) 0.073(3) -0.061(3) -0.0291(19)
C4S 0.052(2) 0.0300(15) 0.098(3) 0.0189(17) -0.013(2) -0.0032(14)
O1S 0.0343(12) 0.0292(10) 0.144(2) 0.0312(13) -0.0233(14) -0.0135(9)

loop_
_atom_type_symbol
_atom_type_description
_atom_type_scat_dispersion_real
_atom_type_scat_dispersion_imag
_atom_type_scat_source
C C 0.0033 0.0016 'International Tables Vol C Tables 4.2.6.8 and 6.1.1.4'
H H 0.0000 0.0000 'International Tables Vol C Tables 4.2.6.8 and 6.1.1.4'
N N 0.0061 0.0033 'International Tables Vol C Tables 4.2.6.8 and 6.1.1.4'
F F 0.0171 0.0103 'International Tables Vol C Tables 4.2.6.8 and 6.1.1.4'
P P 0.1023 0.0942 'International Tables Vol C Tables 4.2.6.8 and 6.1.1.4'
Mo Mo -1.6832 0.6857 'International Tables Vol C Tables 4.2.6.8 and 6.1.1.4'
O O 0.0106 0.0060 'International Tables Vol C Tables 4.2.6.8 and 6.1.1.4'

loop_
_geom_angle_atom_site_label_1
_geom_angle_atom_site_label_2
_geom_angle_atom_site_label_3
_geom_angle
N5 C1 P1 117.43(15)
N5 C1 H1A 107.9
P1 C1 H1A 107.9
N5 C1 H1B 107.9
P1 C1 H1B 107.9
H1A C1 H1B 107.2
N5 C2 C3 118.97(19)
N5 C2 C7 125.16(19)
C3 C2 C7 115.9(2)
F1 C3 C4 118.39(19)
F1 C3 C2 117.11(19)
C4 C3 C2 124.5(2)
C3 C4 C5 116.8(2)
C3 C4 H4 121.6
C5 C4 H4 121.6
F2 C5 C6 119.6(2)
F2 C5 C4 118.2(2)
C6 C5 C4 122.3(2)
C5 C6 C7 119.4(2)
C5 C6 H6 120.3
C7 C6 H6 120.3
C6 C7 C2 121.1(2)
C6 C7 H7 119.4
C2 C7 H7 119.4
N6 C8 P1 111.72(14)
N6 C8 H8A 109.3
P1 C8 H8A 109.3
N6 C8 H8B 109.3
P1 C8 H8B 109.3
H8A C8 H8B 107.9
C14 C9 N6 124.0(2)
C14 C9 C10 116.4(2)
N6 C9 C10 119.5(2)
F3 C10 C11 119.5(2)
F3 C10 C9 116.6(2)
C11 C10 C9 123.9(2)
C10 C11 C12 117.1(2)
C10 C11 H11 121.4
C12 C11 H11 121.4
C13 C12 F4 119.0(2)
C13 C12 C11 122.7(2)
F4 C12 C11 118.4(2)
C12 C13 C14 118.4(2)
C12 C13 H13 120.8
C14 C13 H13 120.8
C9 C14 C13 121.4(2)
C9 C14 H14 119.3
C13 C14 H14 119.3
C16 C15 P1 108.99(14)
C16 C15 H15A 109.9
P1 C15 H15A 109.9
C16 C15 H15B 109.9
P1 C15 H15B 109.9
H15A C15 H15B 108.3
C15 C16 P2 109.89(15)
C15 C16 H16A 109.7
P2 C16 H16A 109.7
C15 C16 H16B 109.7
P2 C16 H16B 109.7
H16A C16 H16B 108.2
C18 C17 P2 113.36(15)
C18 C17 H17A 108.9
P2 C17 H17A 108.9
C18 C17 H17B 108.9
P2 C17 H17B 108.9
H17A C17 H17B 107.7
C17 C18 H18A 109.5
C17 C18 H18B 109.5
H18A C18 H18B 109.5
C17 C18 H18C 109.5
H18A C18 H18C 109.5
H18B C18 H18C 109.5
C20 C19 P2 118.04(16)
C20 C19 H19A 107.8
P2 C19 H19A 107.8
C20 C19 H19B 107.8
P2 C19 H19B 107.8
H19A C19 H19B 107.1
C19 C20 H20A 109.5
C19 C20 H20B 109.5
H20A C20 H20B 109.5
C19 C20 H20C 109.5
H20A C20 H20C 109.5
H20B C20 H20C 109.5
P3 C21 H21A 109.5
P3 C21 H21B 109.5
H21A C21 H21B 109.5
P3 C21 H21C 109.5
H21A C21 H21C 109.5
H21B C21 H21C 109.5
C23 C22 C27 117.5(2)
C23 C22 P3 122.68(16)
C27 C22 P3 119.86(16)
C24 C23 C22 121.3(2)
C24 C23 H23 119.3
C22 C23 H23 119.3
C25 C24 C23 120.9(2)
C25 C24 H24 119.5
C23 C24 H24 119.5
C24 C25 C26 118.8(2)
C24 C25 H25 120.6
C26 C25 H25 120.6
C25 C26 C27 120.7(2)
C25 C26 H26 119.6
C27 C26 H26 119.6
C26 C27 C22 120.7(2)
C26 C27 H27 119.6
C22 C27 H27 119.6
C33 C28 C29 117.8(2)
C33 C28 P3 120.37(16)
C29 C28 P3 121.76(16)
C30 C29 C28 120.8(2)
C30 C29 H29 119.6
C28 C29 H29 119.6
C31 C30 C29 120.2(2)
C31 C30 H30 119.9
C29 C30 H30 119.9
C32 C31 C30 119.7(2)
C32 C31 H31 120.1
C30 C31 H31 120.1
C31 C32 C33 120.4(2)
C31 C32 H32 119.8
C33 C32 H32 119.8
C32 C33 C28 121.1(2)
C32 C33 H33 119.4
C28 C33 H33 119.4
P4 C34 H34A 109.5
P4 C34 H34B 109.5
H34A C34 H34B 109.5
P4 C34 H34C 109.5
H34A C34 H34C 109.5
H34B C34 H34C 109.5
C40 C35 C36 118.30(19)
C40 C35 P4 121.15(16)
C36 C35 P4 120.41(16)
C37 C36 C35 120.8(2)
C37 C36 H36 119.6
C35 C36 H36 119.6
C38 C37 C36 120.2(2)
C38 C37 H37 119.9
C36 C37 H37 119.9
C39 C38 C37 119.7(2)
C39 C38 H38 120.1
C37 C38 H38 120.1
C38 C39 C40 120.4(2)
C38 C39 H39 119.8
C40 C39 H39 119.8
C35 C40 C39 120.6(2)
C35 C40 H40 119.7
C39 C40 H40 119.7
C46 C41 C42 117.82(19)
C46 C41 P4 123.26(16)
C42 C41 P4 118.86(16)
C43 C42 C41 121.0(2)
C43 C42 H42 119.5
C41 C42 H42 119.5
C44 C43 C42 120.3(2)
C44 C43 H43 119.9
C42 C43 H43 119.9
C45 C44 C43 119.4(2)
C45 C44 H44 120.3
C43 C44 H44 120.3
C44 C45 C46 120.6(2)
C44 C45 H45 119.7
C46 C45 H45 119.7
C45 C46 C41 120.9(2)
C45 C46 H46 119.6
C41 C46 H46 119.6
N2 N1 Mo1 176.78(17)
N4 N3 Mo1 176.02(16)
C2 N5 C1 123.83(18)
C2 N5 H5 118.8(18)
C1 N5 H5 113.9(18)
C9 N6 C8 118.43(18)
C9 N6 H6A 114.4(16)
C8 N6 H6A 113.2(16)
C8 P1 C15 101.07(10)
C8 P1 C1 98.38(10)
C15 P1 C1 101.19(9)
C8 P1 Mo1 125.61(7)
C15 P1 Mo1 108.64(7)
C1 P1 Mo1 118.32(7)
C17 P2 C19 102.76(10)
C17 P2 C16 100.76(10)
C19 P2 C16 100.06(10)
C17 P2 Mo1 125.86(7)
C19 P2 Mo1 113.91(7)
C16 P2 Mo1 109.91(7)
C21 P3 C22 101.80(10)
C21 P3 C28 98.21(9)
C22 P3 C28 100.67(9)
C21 P3 Mo1 114.68(7)
C22 P3 Mo1 119.66(7)
C28 P3 Mo1 118.38(7)
C34 P4 C35 99.83(10)
C34 P4 C41 101.96(10)
C35 P4 C41 97.30(9)
C34 P4 Mo1 113.98(7)
C35 P4 Mo1 121.92(7)
C41 P4 Mo1 118.30(7)
N1 Mo1 N3 177.41(7)
N1 Mo1 P1 96.40(5)
N3 Mo1 P1 82.77(5)
N1 Mo1 P4 90.51(5)
N3 Mo1 P4 87.08(5)
P1 Mo1 P4 92.726(19)
N1 Mo1 P2 96.14(5)
N3 Mo1 P2 86.14(5)
P1 Mo1 P2 80.201(19)
P4 Mo1 P2 170.764(18)
N1 Mo1 P3 85.13(5)
N3 Mo1 P3 95.97(5)
P1 Mo1 P3 173.499(19)
P4 Mo1 P3 93.580(18)
P2 Mo1 P3 93.362(18)
O1S C1S C2S 107.7(2)
O1S C1S H1SA 110.2
C2S C1S H1SA 110.2
O1S C1S H1SB 110.2
C2S C1S H1SB 110.2
H1SA C1S H1SB 108.5
C3S C2S C1S 103.2(2)
C3S C2S H2SA 111.1
C1S C2S H2SA 111.1
C3S C2S H2SB 111.1
C1S C2S H2SB 111.1
H2SA C2S H2SB 109.1
C4S C3S C2S 108.3(3)
C4S C3S H3SA 110.0
C2S C3S H3SA 110.0
C4S C3S H3SB 110.0
C2S C3S H3SB 110.0
H3SA C3S H3SB 108.4
O1S C4S C3S 108.9(3)
O1S C4S H4SA 109.9
C3S C4S H4SA 109.9
O1S C4S H4SB 109.9
C3S C4S H4SB 109.9
H4SA C4S H4SB 108.3
C1S O1S C4S 110.5(2)

loop_
_geom_bond_atom_site_label_1
_geom_bond_atom_site_label_2
_geom_bond_distance
C1 N5 1.446(3)
C1 P1 1.856(2)
C1 H1A 0.9900
C1 H1B 0.9900
C2 N5 1.377(3)
C2 C3 1.391(3)
C2 C7 1.393(3)
C3 F1 1.355(2)
C3 C4 1.371(3)
C4 C5 1.372(3)
C4 H4 0.9500
C5 F2 1.363(3)
C5 C6 1.363(4)
C6 C7 1.390(3)
C6 H6 0.9500
C7 H7 0.9500
C8 N6 1.453(3)
C8 P1 1.843(2)
C8 H8A 0.9900
C8 H8B 0.9900
C9 C14 1.385(3)
C9 N6 1.391(3)
C9 C10 1.392(3)
C10 F3 1.354(3)
C10 C11 1.361(3)
C11 C12 1.371(4)
C11 H11 0.9500
C12 C13 1.364(3)
C12 F4 1.367(3)
C13 C14 1.391(3)
C13 H13 0.9500
C14 H14 0.9500
C15 C16 1.525(3)
C15 P1 1.846(2)
C15 H15A 0.9900
C15 H15B 0.9900
C16 P2 1.849(2)
C16 H16A 0.9900
C16 H16B 0.9900
C17 C18 1.522(3)
C17 P2 1.834(2)
C17 H17A 0.9900
C17 H17B 0.9900
C18 H18A 0.9800
C18 H18B 0.9800
C18 H18C 0.9800
C19 C20 1.525(3)
C19 P2 1.842(2)
C19 H19A 0.9900
C19 H19B 0.9900
C20 H20A 0.9800
C20 H20B 0.9800
C20 H20C 0.9800
C21 P3 1.8305(19)
C21 H21A 0.9800
C21 H21B 0.9800
C21 H21C 0.9800
C22 C23 1.382(3)
C22 C27 1.395(3)
C22 P3 1.834(2)
C23 C24 1.377(3)
C23 H23 0.9500
C24 C25 1.368(3)
C24 H24 0.9500
C25 C26 1.377(3)
C25 H25 0.9500
C26 C27 1.383(3)
C26 H26 0.9500
C27 H27 0.9500
C28 C33 1.391(3)
C28 C29 1.398(3)
C28 P3 1.845(2)
C29 C30 1.388(3)
C29 H29 0.9500
C30 C31 1.377(4)
C30 H30 0.9500
C31 C32 1.376(4)
C31 H31 0.9500
C32 C33 1.381(3)
C32 H32 0.9500
C33 H33 0.9500
C34 P4 1.829(2)
C34 H34A 0.9800
C34 H34B 0.9800
C34 H34C 0.9800
C35 C40 1.388(3)
C35 C36 1.396(3)
C35 P4 1.841(2)
C36 C37 1.384(3)
C36 H36 0.9500
C37 C38 1.378(3)
C37 H37 0.9500
C38 C39 1.376(3)
C38 H38 0.9500
C39 C40 1.389(3)
C39 H39 0.9500
C40 H40 0.9500
C41 C46 1.392(3)
C41 C42 1.392(3)
C41 P4 1.844(2)
C42 C43 1.385(3)
C42 H42 0.9500
C43 C44 1.377(3)
C43 H43 0.9500
C44 C45 1.377(3)
C44 H44 0.9500
C45 C46 1.383(3)
C45 H45 0.9500
C46 H46 0.9500
N1 N2 1.119(2)
N1 Mo1 2.0101(17)
N3 N4 1.119(2)
N3 Mo1 2.0166(17)
N5 H5 0.82(2)
N6 H6A 0.86(2)
P1 Mo1 2.4134(5)
P2 Mo1 2.4530(6)
P3 Mo1 2.4696(5)
P4 Mo1 2.4509(6)
C1S O1S 1.399(3)
C1S C2S 1.517(4)
C1S H1SA 0.9900
C1S H1SB 0.9900
C2S C3S 1.493(5)
C2S H2SA 0.9900
C2S H2SB 0.9900
C3S C4S 1.418(4)
C3S H3SA 0.9900
C3S H3SB 0.9900
C4S O1S 1.409(3)
C4S H4SA 0.9900
C4S H4SB 0.9900
